data_4322372
loop_
_publ_author_name
'Dieter Sellmann'
'J\"urgen Utz'
'Frank W. Heinemann'

_publ_contact_author
;
        Prof. Dr. D. Sellmann
        Institut f\"ur Anorganische Chemie II
        Universit\"at Erlangen-N\"urnberg
        Egerlandstr. 1
        D-91058 Erlangen
        Bundesrepublik Deutschland
;
_publ_contact_author_email SELLMANN@ANORGANIK.CHEMIE.UNI-ERLANGEN.DE
_publ_contact_author_fax '049 9131 852-7367'
_publ_contact_author_phone '049 9131 852-7360'
_publ_section_title
;
 Transition Metal Complexes with Sulfur Ligands. 136.1 Enforced Trans
 Coordination of Thiolate Donors in Electron Rich Iron, Ruthenium, and
 Nickel [M(L)(pyN~2~H~2~S~2~)] and [M(L)(pyS~4~)] Complexes (L = CO,
 PPh~3~, DMSO) (pyN2H2S22-=
 2,6-Bis(2-mercaptophenylamino)dimethylpyridine(2-); pyS4^2-^ =
 2,6-Bis(2-mercaptophenylthio)dimethylpyridine(2-))
;
_journal_name_full 'Inorganic Chemistry'
_journal_page_first 5314
_journal_page_last 5322
_journal_paper_doi 10.1021/ic990169h
_journal_volume 38
_journal_year 1999
_chemical_formula_sum 'C43 H42 N3 O1.5 P Ru S2'
_chemical_formula_weight 820.96
_chemical_name_systematic
;
 ?
;
_space_group_IT_number 2
_symmetry_cell_setting triclinic
_symmetry_space_group_name_Hall '-P 1'
_symmetry_space_group_name_H-M 'P -1'
_atom_sites_solution_hydrogens mixed
_atom_sites_solution_primary direct
_atom_sites_solution_secondary difmap
_audit_creation_method SHELXL
_cell_angle_alpha 111.130(10)
_cell_angle_beta 103.740(10)
_cell_angle_gamma 97.820(10)
_cell_formula_units_Z 2
_cell_length_a 10.861(2)
_cell_length_b 13.552(3)
_cell_length_c 14.438(3)
_cell_measurement_reflns_used 41
_cell_measurement_temperature 200(2)
_cell_measurement_theta_max 12.5
_cell_measurement_theta_min 5.2
_cell_volume 1867.0(7)
_computing_cell_refinement 'XSCAnS 2.10b (Siemens An. X-Ray Instr., 1994)'
_computing_data_collection 'XSCAnS 2.10b (Siemens An. X-Ray Instr. 1994)'
_computing_data_reduction 'XSCAnS 2.10b (Siemens An. X-Ray Instr., 1994)'
_computing_molecular_graphics 'SHELXTL 5.03 (Siemens An. X-Ray Instr., 1995)'
_computing_publication_material 'SHELXTL 5.03 (Siemens An. X-Ray Instr., 1995)'
_computing_structure_refinement 'SHELXTL 5.03 (Siemens An. X-Ray Instr., 1995)'
_computing_structure_solution 'SHELXTL 5.03 (Siemens An. X-Ray Instr., 1995)'
_diffrn_ambient_temperature 200(2)
_diffrn_measurement_device 'Siemens P4'
_diffrn_measurement_method 'profile data from \w-scans'
_diffrn_radiation_monochromator graphite
_diffrn_radiation_source 'fine-focus sealed tube'
_diffrn_radiation_type MoK\a
_diffrn_radiation_wavelength 0.71073
_diffrn_reflns_av_R_equivalents 0.1259
_diffrn_reflns_av_sigmaI/netI 0.1190
_diffrn_reflns_limit_h_max 12
_diffrn_reflns_limit_h_min -13
_diffrn_reflns_limit_k_max 17
_diffrn_reflns_limit_k_min -17
_diffrn_reflns_limit_l_max 16
_diffrn_reflns_limit_l_min -16
_diffrn_reflns_number 9288
_diffrn_reflns_theta_max 27.00
_diffrn_reflns_theta_min 2.13
_diffrn_standards_interval_count 100
_diffrn_standards_number 2
_exptl_absorpt_coefficient_mu 0.615
_exptl_crystal_colour green
_exptl_crystal_density_diffrn 1.460
_exptl_crystal_description plate
_exptl_crystal_F_000 848
_exptl_crystal_size_max 0.50
_exptl_crystal_size_mid 0.30
_exptl_crystal_size_min 0.10
_refine_diff_density_max 0.519
_refine_diff_density_min -0.626
_refine_diff_density_rms 0.116
_refine_ls_extinction_method none
_refine_ls_goodness_of_fit_all 1.037
_refine_ls_goodness_of_fit_obs 1.075
_refine_ls_hydrogen_treatment mixed
_refine_ls_matrix_type full
_refine_ls_number_parameters 598
_refine_ls_number_reflns 7803
_refine_ls_number_restraints 0
_refine_ls_restrained_S_all 1.037
_refine_ls_restrained_S_obs 1.075
_refine_ls_R_factor_all 0.1037
_refine_ls_R_factor_obs 0.0560
_refine_ls_shift/esd_max 3.053
_refine_ls_shift/esd_mean 0.099
_refine_ls_structure_factor_coef Fsqd
_refine_ls_weighting_details 'w=1/[\s^2^(Fo^2^)+(0.0328P)^2^+2.9082P] where P=(Fo^2^+2Fc^2^)/3'
_refine_ls_weighting_scheme calc
_refine_ls_wR_factor_all 0.1281
_refine_ls_wR_factor_obs 0.1070
_reflns_number_observed 5250
_reflns_number_total 7803
_reflns_observed_criterion >2sigma(I)
_cod_data_source_file ic990169h_4.cif
_cod_data_source_block ju9701
_cod_depositor_comments
;
The following automatic conversions were performed:

'_refine_ls_weighting_scheme' value 'calc
w=1/[\s^2^(Fo^2^)+(0.0328P)^2^+2.9082P] where P=(Fo^2^+2Fc^2^)/3' was
changed to 'calc'. New tag '_refine_ls_weighting_details' was
created. The value of the new tag was set to
'w=1/[\s^2^(Fo^2^)+(0.0328P)^2^+2.9082P] where P=(Fo^2^+2Fc^2^)/3'.

Automatic conversion script
Id: cif_fix_values 3143 2015-03-26 13:38:13Z robertas 
;
_cod_original_formula_sum 'C43 H42 N3 O1.50 P Ru S2'
_cod_database_code 4322372

loop_
_symmetry_equiv_pos_as_xyz
'x, y, z'
'-x, -y, -z'

loop_
_atom_site_aniso_label
_atom_site_aniso_U_11
_atom_site_aniso_U_22
_atom_site_aniso_U_33
_atom_site_aniso_U_23
_atom_site_aniso_U_13
_atom_site_aniso_U_12
Ru1 0.0144(2) 0.0177(2) 0.0170(2) 0.0053(2) 0.0031(2) 0.00211(15)
S1 0.0222(7) 0.0190(7) 0.0260(7) 0.0064(5) 0.0028(6) 0.0009(5)
S2 0.0263(7) 0.0185(7) 0.0220(7) 0.0056(5) 0.0013(6) -0.0003(5)
P1 0.0179(6) 0.0187(6) 0.0192(7) 0.0061(5) 0.0050(5) 0.0044(5)
N1 0.021(2) 0.025(2) 0.015(2) 0.006(2) 0.002(2) 0.003(2)
N2 0.014(2) 0.023(2) 0.020(2) 0.008(2) 0.002(2) 0.000(2)
N3 0.018(2) 0.019(2) 0.022(2) 0.008(2) 0.007(2) 0.005(2)
C10 0.021(3) 0.023(3) 0.027(3) 0.009(2) 0.011(2) 0.007(2)
C11 0.034(3) 0.028(3) 0.042(4) 0.013(3) 0.015(3) 0.006(3)
C12 0.043(4) 0.035(4) 0.057(4) 0.031(3) 0.020(3) 0.016(3)
C13 0.037(4) 0.057(4) 0.051(4) 0.040(4) 0.012(3) 0.018(3)
C14 0.026(3) 0.042(3) 0.031(3) 0.021(3) 0.011(2) 0.011(3)
C15 0.016(2) 0.029(3) 0.025(3) 0.012(2) 0.009(2) 0.004(2)
C16 0.014(2) 0.029(3) 0.029(3) 0.010(2) 0.000(2) 0.001(2)
C20 0.015(2) 0.028(3) 0.022(3) 0.010(2) 0.004(2) 0.001(2)
C21 0.040(4) 0.029(3) 0.036(3) 0.014(3) 0.011(3) 0.004(3)
C22 0.050(4) 0.037(4) 0.050(4) 0.030(3) 0.013(3) 0.014(3)
C23 0.048(4) 0.048(4) 0.041(4) 0.030(3) 0.013(3) 0.019(3)
C24 0.028(3) 0.034(3) 0.028(3) 0.010(3) 0.006(2) 0.011(3)
C25 0.028(3) 0.027(3) 0.024(3) 0.014(2) 0.013(2) 0.012(2)
C26 0.028(3) 0.026(3) 0.018(3) 0.005(2) 0.005(2) 0.004(2)
C31 0.018(2) 0.028(3) 0.026(3) 0.011(2) 0.008(2) 0.003(2)
C32 0.021(3) 0.036(3) 0.044(3) 0.018(3) 0.008(3) 0.009(2)
C33 0.030(3) 0.044(4) 0.042(4) 0.020(3) 0.024(3) 0.013(3)
C34 0.035(3) 0.031(3) 0.030(3) 0.009(2) 0.019(3) 0.007(3)
C35 0.028(3) 0.019(3) 0.017(2) 0.003(2) 0.005(2) 0.003(2)
C40 0.019(2) 0.023(3) 0.012(2) 0.004(2) 0.004(2) 0.004(2)
C41 0.024(3) 0.035(3) 0.022(3) 0.005(2) 0.010(2) 0.005(2)
C42 0.027(3) 0.042(4) 0.041(4) 0.010(3) 0.016(3) 0.003(3)
C43 0.049(4) 0.044(4) 0.041(4) 0.020(3) 0.021(3) -0.005(3)
C44 0.047(4) 0.039(4) 0.043(4) 0.026(3) 0.016(3) 0.008(3)
C45 0.026(3) 0.034(3) 0.031(3) 0.016(3) 0.009(2) 0.007(2)
C50 0.020(3) 0.023(3) 0.032(3) 0.008(2) 0.007(2) 0.006(2)
C51 0.029(3) 0.035(3) 0.033(3) 0.019(3) 0.015(3) 0.013(3)
C52 0.031(3) 0.059(4) 0.047(4) 0.036(4) 0.007(3) 0.017(3)
C53 0.039(4) 0.037(4) 0.066(5) 0.020(3) 0.011(3) 0.025(3)
C54 0.044(4) 0.042(4) 0.055(4) 0.006(3) 0.010(3) 0.024(3)
C55 0.041(4) 0.039(4) 0.028(3) 0.003(3) 0.003(3) 0.020(3)
C60 0.018(2) 0.024(3) 0.021(3) 0.006(2) 0.007(2) 0.007(2)
C61 0.059(4) 0.033(3) 0.024(3) 0.007(3) 0.005(3) -0.012(3)
C62 0.053(4) 0.031(3) 0.026(3) -0.001(3) 0.010(3) -0.006(3)
C63 0.043(4) 0.044(4) 0.025(3) 0.008(3) -0.011(3) 0.000(3)
C64 0.147(10) 0.071(6) 0.046(5) 0.044(5) -0.043(5) -0.059(6)
C65 0.094(7) 0.065(5) 0.039(4) 0.032(4) -0.023(4) -0.045(5)
C71 0.080(7) 0.059(6) 0.100(8) 0.029(5) -0.019(6) 0.018(5)
C72 0.093(7) 0.044(5) 0.075(6) 0.003(4) 0.002(5) 0.013(5)
C73 0.081(6) 0.045(5) 0.074(6) 0.011(4) -0.026(5) 0.008(4)
C74 0.099(7) 0.050(5) 0.051(5) 0.012(4) -0.004(5) 0.019(5)
O71 0.149(7) 0.048(4) 0.094(5) 0.017(3) -0.077(5) -0.005(4)
C81 0.055(6) 0.140(11) 0.101(8) 0.076(8) 0.029(6) 0.030(6)
C82 0.095(9) 0.286(21) 0.084(9) 0.089(11) 0.053(8) 0.070(11)
O81 0.105(11) 0.139(14) 0.064(8) 0.062(10) -0.001(8) -0.043(10)

loop_
_atom_site_label
_atom_site_type_symbol
_atom_site_fract_x
_atom_site_fract_y
_atom_site_fract_z
_atom_site_U_iso_or_equiv
_atom_site_thermal_displace_type
_atom_site_occupancy
_atom_site_calc_flag
_atom_site_refinement_flags
_atom_site_disorder_group
Ru1 Ru 0.76196(4) 0.83194(4) 0.81975(3) 0.01746(12) Uani 1 d . .
S1 S 0.82931(13) 1.02457(10) 0.89131(10) 0.0246(3) Uani 1 d . .
S2 S 0.68126(13) 0.64150(11) 0.76760(10) 0.0248(3) Uani 1 d . .
P1 P 0.89001(12) 0.79367(10) 0.71138(10) 0.0192(3) Uani 1 d . .
N1 N 0.6099(4) 0.8501(4) 0.7089(3) 0.0221(9) Uani 1 d . .
N2 N 0.8613(4) 0.8267(3) 0.9669(3) 0.0204(9) Uani 1 d . .
N3 N 0.6256(4) 0.8509(3) 0.8935(3) 0.0196(9) Uani 1 d . .
C10 C 0.7102(5) 1.0498(4) 0.8042(4) 0.0233(11) Uani 1 d . .
C11 C 0.7053(6) 1.1554(5) 0.8129(5) 0.0346(14) Uani 1 d . .
C12 C 0.6159(7) 1.1732(5) 0.7401(5) 0.040(2) Uani 1 d . .
C13 C 0.5297(6) 1.0878(6) 0.6542(6) 0.043(2) Uani 1 d . .
C14 C 0.5300(5) 0.9826(5) 0.6437(4) 0.0306(13) Uani 1 d . .
C15 C 0.6156(5) 0.9626(4) 0.7184(4) 0.0231(11) Uani 1 d . .
C16 C 0.4851(5) 0.8043(5) 0.7241(4) 0.0266(12) Uani 1 d . .
C20 C 0.7660(5) 0.6284(4) 0.8783(4) 0.0227(11) Uani 1 d . .
C21 C 0.7565(6) 0.5260(5) 0.8828(5) 0.0353(14) Uani 1 d . .
C22 C 0.8288(7) 0.5140(6) 0.9684(5) 0.042(2) Uani 1 d . .
C23 C 0.9120(7) 0.6023(6) 1.0531(5) 0.042(2) Uani 1 d . .
C24 C 0.9228(6) 0.7050(5) 1.0522(5) 0.0309(13) Uani 1 d . .
C25 C 0.8506(5) 0.7176(4) 0.9662(4) 0.0236(11) Uani 1 d . .
C26 C 0.8022(5) 0.8927(5) 1.0444(4) 0.0261(12) Uani 1 d . .
C31 C 0.5026(5) 0.8353(4) 0.8365(4) 0.0238(11) Uani 1 d . .
C32 C 0.4046(6) 0.8432(5) 0.8834(5) 0.0331(13) Uani 1 d . .
C33 C 0.4359(6) 0.8653(5) 0.9881(5) 0.0354(14) Uani 1 d . .
C34 C 0.5644(6) 0.8789(5) 1.0443(5) 0.0315(13) Uani 1 d . .
C35 C 0.6586(5) 0.8733(4) 0.9963(4) 0.0232(11) Uani 1 d . .
C40 C 0.9990(5) 0.9032(4) 0.7011(4) 0.0194(10) Uani 1 d . .
C41 C 1.1260(5) 0.9016(5) 0.6990(4) 0.0289(12) Uani 1 d . .
C42 C 1.2018(6) 0.9836(5) 0.6869(5) 0.0383(15) Uani 1 d . .
C43 C 1.1536(7) 1.0677(6) 0.6769(5) 0.044(2) Uani 1 d . .
C44 C 1.0275(7) 1.0718(5) 0.6794(5) 0.0401(15) Uani 1 d . .
C45 C 0.9519(6) 0.9909(5) 0.6917(4) 0.0294(12) Uani 1 d . .
C50 C 0.9979(5) 0.7023(4) 0.7203(4) 0.0261(11) Uani 1 d . .
C51 C 1.0498(5) 0.6992(5) 0.8162(5) 0.0294(12) Uani 1 d . .
C52 C 1.1344(6) 0.6360(6) 0.8276(6) 0.042(2) Uani 1 d . .
C53 C 1.1716(7) 0.5742(6) 0.7468(6) 0.047(2) Uani 1 d . .
C54 C 1.1226(7) 0.5772(6) 0.6501(6) 0.051(2) Uani 1 d . .
C55 C 1.0354(6) 0.6404(5) 0.6374(5) 0.0394(15) Uani 1 d . .
C60 C 0.7860(5) 0.7216(4) 0.5728(4) 0.0216(11) Uani 1 d . .
C61 C 0.7075(7) 0.6191(5) 0.5414(5) 0.044(2) Uani 1 d . .
C62 C 0.6230(7) 0.5630(5) 0.4409(5) 0.042(2) Uani 1 d . .
C63 C 0.6171(7) 0.6063(6) 0.3697(5) 0.045(2) Uani 1 d . .
C64 C 0.6938(11) 0.7058(8) 0.3990(6) 0.105(5) Uani 1 d . .
C65 C 0.7761(10) 0.7639(7) 0.5000(6) 0.078(3) Uani 1 d . .
C71 C 0.2950(9) 0.6550(7) 0.4408(8) 0.089(3) Uani 1 d . .
H71A H 0.3138(9) 0.6230(7) 0.4912(8) 0.134 Uiso 1 calc R .
H71B H 0.3609(9) 0.6483(7) 0.4053(8) 0.134 Uiso 1 calc R .
C72 C 0.1676(10) 0.5998(7) 0.3667(7) 0.082(3) Uani 1 d . .
H72A H 0.1135(10) 0.5631(7) 0.3950(7) 0.123 Uiso 1 calc R .
H72B H 0.1735(10) 0.5465(7) 0.3025(7) 0.123 Uiso 1 calc R .
C73 C 0.1137(9) 0.6885(7) 0.3478(7) 0.081(3) Uani 1 d . .
H73A H 0.1233(9) 0.6916(7) 0.2837(7) 0.121 Uiso 1 calc R .
H73B H 0.0218(9) 0.6770(7) 0.3427(7) 0.121 Uiso 1 calc R .
C74 C 0.1898(10) 0.7884(7) 0.4377(6) 0.074(3) Uani 1 d . .
H74A H 0.2189(10) 0.8443(7) 0.4151(6) 0.111 Uiso 1 calc R .
H74B H 0.1375(10) 0.8153(7) 0.4828(6) 0.111 Uiso 1 calc R .
O71 O 0.2965(8) 0.7624(5) 0.4903(5) 0.126(3) Uani 1 d . .
C81 C 1.4650(9) 0.5564(11) 0.9557(9) 0.089(3) Uani 1 d . .
C82 C 1.4457(12) 0.4052(15) 0.9390(9) 0.144(6) Uani 1 d . .
O81 O 1.4407(14) 0.4453(14) 0.8835(11) 0.109(6) Uani 0.50 d P .
H1 H 0.6022(43) 0.8286(36) 0.6502(36) 0.020(11) Uiso 1 d . .
H2 H 0.9462(54) 0.8559(44) 0.9888(40) 0.021(14) Uiso 1 d . .
H11 H 0.7598(43) 1.2046(37) 0.8708(34) 0.018(11) Uiso 1 d . .
H12 H 0.6149(61) 1.2527(53) 0.7448(46) 0.047(19) Uiso 1 d . .
H13 H 0.4682(73) 1.0999(60) 0.6098(56) 0.067(24) Uiso 1 d . .
H14 H 0.4409(40) 0.9099(33) 0.5822(30) 0.025(10) Uiso 1 d . .
H16A H 0.4674(46) 0.7242(41) 0.6866(36) 0.010(12) Uiso 1 d . .
H16B H 0.4080(57) 0.8286(46) 0.6934(43) 0.034(15) Uiso 1 d . .
H21 H 0.6994(61) 0.4667(51) 0.8255(46) 0.038(17) Uiso 1 d . .
H22 H 0.8256(84) 0.4451(74) 0.9670(65) 0.091(29) Uiso 1 d . .
H23 H 0.9516(86) 0.5983(72) 1.1116(65) 0.096(31) Uiso 1 d . .
H24 H 0.9697(72) 0.7618(62) 1.1106(55) 0.066(24) Uiso 1 d . .
H26A H 0.8419(49) 0.9660(44) 1.0661(38) 0.018(13) Uiso 1 d . .
H26B H 0.8223(50) 0.8829(42) 1.1093(41) 0.022(14) Uiso 1 d . .
H32 H 0.3169(48) 0.8299(38) 0.8368(35) 0.012(12) Uiso 1 d . .
H33 H 0.3776(59) 0.8687(48) 1.0205(45) 0.035(17) Uiso 1 d . .
H34 H 0.5831(53) 0.8971(44) 1.1172(43) 0.027(15) Uiso 1 d . .
H41 H 1.1542(40) 0.8259(34) 0.7087(31) 0.015(10) Uiso 1 d . .
H42 H 1.2776(57) 0.9707(46) 0.6819(43) 0.030(16) Uiso 1 d . .
H43 H 1.2016(57) 1.1267(49) 0.6685(43) 0.037(16) Uiso 1 d . .
H44 H 0.9871(57) 1.1319(49) 0.6692(44) 0.039(17) Uiso 1 d . .
H45 H 0.8706(50) 0.9948(40) 0.6956(37) 0.014(13) Uiso 1 d . .
H51 H 1.0292(47) 0.7417(40) 0.8683(37) 0.011(13) Uiso 1 d . .
H52 H 1.1794(69) 0.6427(58) 0.8831(54) 0.054(23) Uiso 1 d . .
H53 H 1.2300(67) 0.5338(56) 0.7541(51) 0.052(20) Uiso 1 d . .
H54 H 1.1538(74) 0.5367(64) 0.5903(58) 0.071(24) Uiso 1 d . .
H55 H 1.0043(60) 0.6457(50) 0.5742(48) 0.041(18) Uiso 1 d . .
H61 H 0.7131(80) 0.5900(67) 0.5922(61) 0.084(27) Uiso 1 d . .
H62 H 0.5662(74) 0.4926(63) 0.4175(55) 0.068(24) Uiso 1 d . .
H63 H 0.5593(65) 0.5699(54) 0.3025(51) 0.048(19) Uiso 1 d . .
H64 H 0.6744(79) 0.7453(67) 0.3605(62) 0.081(27) Uiso 1 d . .
H65 H 0.8460(91) 0.8050(79) 0.5098(70) 0.103(34) Uiso 1 d . .

loop_
_atom_type_symbol
_atom_type_description
_atom_type_scat_dispersion_real
_atom_type_scat_dispersion_imag
_atom_type_scat_source
C C 0.0033 0.0016 'International Tables Vol C Tables 4.2.6.8 and 6.1.1.4'
H H 0.0000 0.0000 'International Tables Vol C Tables 4.2.6.8 and 6.1.1.4'
N N 0.0061 0.0033 'International Tables Vol C Tables 4.2.6.8 and 6.1.1.4'
O O 0.0106 0.0060 'International Tables Vol C Tables 4.2.6.8 and 6.1.1.4'
P P 0.1023 0.0942 'International Tables Vol C Tables 4.2.6.8 and 6.1.1.4'
S S 0.1246 0.1234 'International Tables Vol C Tables 4.2.6.8 and 6.1.1.4'
Ru Ru -1.2594 0.8363 'International Tables Vol C Tables 4.2.6.8 and 6.1.1.4'

loop_
_geom_angle_atom_site_label_1
_geom_angle_atom_site_label_2
_geom_angle_atom_site_label_3
_geom_angle
_geom_angle_site_symmetry_1
_geom_angle_site_symmetry_3
_geom_angle_publ_flag
N3 Ru1 N1 78.9(2) . . ?
N3 Ru1 N2 78.1(2) . . ?
N1 Ru1 N2 157.0(2) . . ?
N3 Ru1 P1 170.74(12) . . ?
N1 Ru1 P1 93.85(13) . . ?
N2 Ru1 P1 109.15(12) . . ?
N3 Ru1 S1 86.77(12) . . ?
N1 Ru1 S1 84.96(12) . . ?
N2 Ru1 S1 92.07(12) . . ?
P1 Ru1 S1 98.45(5) . . ?
N3 Ru1 S2 85.67(12) . . ?
N1 Ru1 S2 96.65(12) . . ?
N2 Ru1 S2 83.31(12) . . ?
P1 Ru1 S2 89.47(5) . . ?
S1 Ru1 S2 171.81(5) . . ?
C10 S1 Ru1 99.3(2) . . ?
C20 S2 Ru1 99.6(2) . . ?
C50 P1 C40 100.9(2) . . ?
C50 P1 C60 101.2(2) . . ?
C40 P1 C60 99.5(2) . . ?
C50 P1 Ru1 119.9(2) . . ?
C40 P1 Ru1 121.4(2) . . ?
C60 P1 Ru1 110.4(2) . . ?
C15 N1 C16 110.1(4) . . ?
C15 N1 Ru1 115.4(3) . . ?
C16 N1 Ru1 105.1(3) . . ?
C25 N2 C26 109.9(4) . . ?
C25 N2 Ru1 115.5(3) . . ?
C26 N2 Ru1 105.4(3) . . ?
C31 N3 C35 122.0(4) . . ?
C31 N3 Ru1 117.9(3) . . ?
C35 N3 Ru1 120.0(3) . . ?
C11 C10 C15 116.8(5) . . ?
C11 C10 S1 122.6(4) . . ?
C15 C10 S1 120.6(4) . . ?
C12 C11 C10 121.6(6) . . ?
C13 C12 C11 121.0(6) . . ?
C12 C13 C14 119.2(6) . . ?
C13 C14 C15 120.9(6) . . ?
C14 C15 C10 120.3(5) . . ?
C14 C15 N1 120.2(5) . . ?
C10 C15 N1 119.4(5) . . ?
C31 C16 N1 110.3(4) . . ?
C25 C20 C21 116.5(5) . . ?
C25 C20 S2 122.3(4) . . ?
C21 C20 S2 121.2(4) . . ?
C22 C21 C20 121.6(6) . . ?
C23 C22 C21 120.9(6) . . ?
C22 C23 C24 119.2(6) . . ?
C25 C24 C23 120.2(6) . . ?
C24 C25 C20 121.6(5) . . ?
C24 C25 N2 119.6(5) . . ?
C20 C25 N2 118.8(5) . . ?
C35 C26 N2 110.8(4) . . ?
N3 C31 C32 119.9(5) . . ?
N3 C31 C16 113.8(4) . . ?
C32 C31 C16 126.3(5) . . ?
C33 C32 C31 119.1(5) . . ?
C32 C33 C34 119.4(5) . . ?
C35 C34 C33 119.9(5) . . ?
N3 C35 C34 119.7(5) . . ?
N3 C35 C26 112.5(4) . . ?
C34 C35 C26 127.8(5) . . ?
C41 C40 C45 117.7(5) . . ?
C41 C40 P1 123.2(4) . . ?
C45 C40 P1 119.1(4) . . ?
C42 C41 C40 120.9(6) . . ?
C43 C42 C41 120.5(6) . . ?
C42 C43 C44 119.9(6) . . ?
C45 C44 C43 120.0(6) . . ?
C44 C45 C40 121.1(6) . . ?
C55 C50 C51 118.0(5) . . ?
C55 C50 P1 123.4(4) . . ?
C51 C50 P1 118.5(4) . . ?
C52 C51 C50 120.7(6) . . ?
C53 C52 C51 122.0(6) . . ?
C52 C53 C54 118.5(6) . . ?
C55 C54 C53 119.9(7) . . ?
C50 C55 C54 120.9(6) . . ?
C65 C60 C61 116.7(6) . . ?
C65 C60 P1 125.1(5) . . ?
C61 C60 P1 118.2(4) . . ?
C60 C61 C62 121.3(6) . . ?
C63 C62 C61 120.7(6) . . ?
C64 C63 C62 118.6(6) . . ?
C63 C64 C65 121.2(7) . . ?
C60 C65 C64 121.5(7) . . ?
O71 C71 C72 108.0(8) . . ?
C71 C72 C73 104.1(7) . . ?
C74 C73 C72 105.2(7) . . ?
O71 C74 C73 106.7(7) . . ?
C71 O71 C74 111.2(6) . . ?
O81 C81 C82 120.3(12) . 2_867 ?
O81 C81 C82 34.4(6) . . ?
C82 C81 C82 91.1(10) 2_867 . ?
O81 C82 C81 128.0(17) . 2_867 ?
O81 C82 C81 46.5(12) . . ?
C81 C82 C81 88.9(10) 2_867 . ?
C82 O81 C81 99.2(15) . . ?

loop_
_geom_bond_atom_site_label_1
_geom_bond_atom_site_label_2
_geom_bond_distance
_geom_bond_site_symmetry_2
_geom_bond_publ_flag
Ru1 N3 2.012(4) . ?
Ru1 N1 2.119(4) . ?
Ru1 N2 2.173(4) . ?
Ru1 P1 2.3013(14) . ?
Ru1 S1 2.365(2) . ?
Ru1 S2 2.380(2) . ?
S1 C10 1.740(5) . ?
S2 C20 1.727(5) . ?
P1 C50 1.833(5) . ?
P1 C40 1.842(5) . ?
P1 C60 1.858(5) . ?
N1 C15 1.472(7) . ?
N1 C16 1.511(7) . ?
N2 C25 1.463(7) . ?
N2 C26 1.497(7) . ?
N3 C31 1.335(6) . ?
N3 C35 1.348(6) . ?
C10 C11 1.401(8) . ?
C10 C15 1.413(7) . ?
C11 C12 1.366(9) . ?
C12 C13 1.368(9) . ?
C13 C14 1.380(9) . ?
C14 C15 1.380(7) . ?
C16 C31 1.478(7) . ?
C20 C25 1.397(7) . ?
C20 C21 1.404(8) . ?
C21 C22 1.374(9) . ?
C22 C23 1.367(9) . ?
C23 C24 1.387(9) . ?
C24 C25 1.382(7) . ?
C26 C35 1.492(7) . ?
C31 C32 1.387(7) . ?
C32 C33 1.376(8) . ?
C33 C34 1.388(8) . ?
C34 C35 1.362(7) . ?
C40 C41 1.390(7) . ?
C40 C45 1.393(7) . ?
C41 C42 1.379(8) . ?
C42 C43 1.357(10) . ?
C43 C44 1.386(9) . ?
C44 C45 1.369(8) . ?
C50 C55 1.380(8) . ?
C50 C51 1.383(7) . ?
C51 C52 1.360(8) . ?
C52 C53 1.355(10) . ?
C53 C54 1.389(10) . ?
C54 C55 1.384(9) . ?
C60 C65 1.357(8) . ?
C60 C61 1.379(8) . ?
C61 C62 1.381(8) . ?
C62 C63 1.348(9) . ?
C63 C64 1.344(10) . ?
C64 C65 1.380(10) . ?
C71 O71 1.367(10) . ?
C71 C72 1.434(12) . ?
C72 C73 1.488(11) . ?
C73 C74 1.456(10) . ?
C74 O71 1.390(10) . ?
C81 O81 1.43(2) . ?
C81 C82 1.454(14) 2_867 ?
C81 C82 1.95(2) . ?
C82 O81 1.12(2) . ?
C82 C81 1.454(14) 2_867 ?
